data_7223628
loop_
_publ_author_name
'Gu, Xuefang'
'Li, Xian'
'Wu, Sijie'
'Shi, Jian'
'Jiang, Guoqing'
'Jiang, Guomin'
'Tian, Shu'

_publ_section_title
;
 A sensitive hydrazine hydrate sensor based on mercaptomethyl-terminated
 trinuclear Ni(II) complex modified gold electrode
;
_journal_name_full 'RSC Adv.'
_journal_paper_doi 10.1039/C5RA23809A
_journal_year 2015
_chemical_formula_moiety 'C18 H42 N24 Ni3 O6 S6'
_chemical_formula_sum 'C18 H42 N24 Ni3 O6 S6'
_chemical_formula_weight 1059.19
_chemical_name_systematic Ni3
_chemical_properties_physical Heat-sensitive
_space_group_IT_number 15
_symmetry_cell_setting monoclinic
_symmetry_space_group_name_Hall '-C 2yc'
_symmetry_space_group_name_H-M 'C 1 2/c 1'
_atom_sites_solution_hydrogens geom
_atom_sites_solution_primary direct
_atom_sites_solution_secondary difmap
_audit_creation_method SHELXL-97
_audit_update_record
;
2015-11-07 deposited with the CCDC.
2015-12-23 downloaded from the CCDC.
;
_cell_angle_alpha 90.00
_cell_angle_beta 105.644(5)
_cell_angle_gamma 90.00
_cell_formula_units_Z 4
_cell_length_a 19.7049(17)
_cell_length_b 14.1790(12)
_cell_length_c 23.480(2)
_cell_measurement_temperature 296(2)
_cell_measurement_theta_max 27.690
_cell_measurement_theta_min 3.52
_cell_volume 6317.2(9)
_computing_cell_refinement 'Bruker SMART'
_computing_data_collection 'Bruker SMART'
_computing_data_reduction 'Bruker SAINT'
_computing_molecular_graphics 'Bruker SHELXTL'
_computing_publication_material 'Bruker SHELXTL'
_computing_structure_refinement 'Bruker SHELXTL'
_computing_structure_solution 'Bruker SHELXTL'
_diffrn_ambient_temperature 296(2)
_diffrn_measured_fraction_theta_full 0.963
_diffrn_measured_fraction_theta_max 0.963
_diffrn_measurement_device_type 'Bruker Smart Aepex CCD area detector'
_diffrn_measurement_method 'phi and omega scans'
_diffrn_radiation_monochromator graphite
_diffrn_radiation_source 'fine-focus sealed tube'
_diffrn_radiation_type MoK\a
_diffrn_radiation_wavelength 0.71073
_diffrn_reflns_av_R_equivalents 0.0713
_diffrn_reflns_av_sigmaI/netI 0.0802
_diffrn_reflns_limit_h_max 25
_diffrn_reflns_limit_h_min -25
_diffrn_reflns_limit_k_max 17
_diffrn_reflns_limit_k_min -18
_diffrn_reflns_limit_l_max 28
_diffrn_reflns_limit_l_min -30
_diffrn_reflns_number 24785
_diffrn_reflns_theta_full 27.69
_diffrn_reflns_theta_max 27.69
_diffrn_reflns_theta_min 1.79
_exptl_absorpt_coefficient_mu 1.127
_exptl_absorpt_correction_T_max 0.893
_exptl_absorpt_correction_T_min 0.850
_exptl_absorpt_correction_type multi-scan
_exptl_absorpt_process_details '(SADABS; Bruker, 2000)'
_exptl_crystal_colour green
_exptl_crystal_density_diffrn 1.114
_exptl_crystal_density_method 'not measured'
_exptl_crystal_description block
_exptl_crystal_F_000 3828
_exptl_crystal_preparation 'Magnetic properties'
_exptl_crystal_recrystallization_method 'Re-crystallisation from solvent: DMF/CH3OH'
_exptl_crystal_size_max 0.18
_exptl_crystal_size_mid 0.12
_exptl_crystal_size_min 0.10
_refine_diff_density_max 1.681
_refine_diff_density_min -1.187
_refine_diff_density_rms 0.267
_refine_ls_extinction_method none
_refine_ls_goodness_of_fit_ref 1.242
_refine_ls_hydrogen_treatment mixed
_refine_ls_matrix_type full
_refine_ls_number_parameters 268
_refine_ls_number_reflns 7140
_refine_ls_number_restraints 0
_refine_ls_restrained_S_all 1.242
_refine_ls_R_factor_all 0.1410
_refine_ls_R_factor_gt 0.1161
_refine_ls_shift/su_max 0.000
_refine_ls_shift/su_mean 0.000
_refine_ls_structure_factor_coef Fsqd
_refine_ls_weighting_details 'calc w=1/[\s^2^(Fo^2^)+(0.2000P)^2^+0.0000P] where P=(Fo^2^+2Fc^2^)/3'
_refine_ls_weighting_scheme calc
_refine_ls_wR_factor_gt 0.3246
_refine_ls_wR_factor_ref 0.3421
_reflns_number_gt 4772
_reflns_number_total 7140
_reflns_threshold_expression >2sigma(I)
_cod_data_source_file c5ra23809a2.cif
_cod_data_source_block jj_sq_d
_cod_depositor_comments
;
The following automatic conversions were performed:

'_symmetry_cell_setting' value 'Monoclinic' changed to 'monoclinic'
according to
/usr/data/users/saulius/crontab/automatic-downloads/rss-feeds/RSC/lib/dictionaries/cif_core.dic
dictionary named 'cif_core.dic' version 2.4.2 from 2011-04-26.

Automatic conversion script
Id: cif_fix_values 4268 2015-11-12 08:31:59Z antanas 
;
_cod_original_cell_volume 6317.3(9)
_cod_original_sg_symbol_Hall '-C 2yc  '
_cod_original_sg_symbol_H-M 'C2/c  '
_cod_database_code 7223628

loop_
_symmetry_equiv_pos_as_xyz
'x, y, z'
'-x, y, -z+1/2'
'x+1/2, y+1/2, z'
'-x+1/2, y+1/2, -z+1/2'
'-x, -y, -z'
'x, -y, z-1/2'
'-x+1/2, -y+1/2, -z'
'x+1/2, -y+1/2, z-1/2'

loop_
_atom_site_label
_atom_site_type_symbol
_atom_site_fract_x
_atom_site_fract_y
_atom_site_fract_z
_atom_site_U_iso_or_equiv
_atom_site_adp_type
_atom_site_occupancy
_atom_site_symmetry_multiplicity
_atom_site_calc_flag
_atom_site_refinement_flags
C1 C 0.3519(4) 0.7833(6) 0.1232(3) 0.0409(16) Uani 1 1 d .
C2 C 0.3337(5) 0.6660(6) 0.1762(3) 0.0486(19) Uani 1 1 d .
C3 C 0.4294(7) 0.9356(9) 0.1741(5) 0.080(3) Uani 1 1 d .
H3A H 0.3957 0.9550 0.1946 0.119 Uiso 1 1 calc R
H3B H 0.4569 0.9891 0.1686 0.119 Uiso 1 1 calc R
H3C H 0.4600 0.8886 0.1970 0.119 Uiso 1 1 calc R
C4 C 0.2859(4) 0.5790(5) -0.0697(3) 0.0374(15) Uani 1 1 d .
C5 C 0.2761(4) 0.4568(5) -0.0179(4) 0.0419(17) Uani 1 1 d .
C6 C 0.2930(9) 0.5721(9) -0.1843(5) 0.088(4) Uani 1 1 d .
H6A H 0.3073 0.5098 -0.1701 0.131 Uiso 1 1 calc R
H6B H 0.3209 0.5928 -0.2097 0.131 Uiso 1 1 calc R
H6C H 0.2441 0.5714 -0.2061 0.131 Uiso 1 1 calc R
C7 C 0.0795(4) 0.6261(6) 0.0476(4) 0.0463(18) Uani 1 1 d .
C8 C 0.0903(4) 0.7537(5) 0.0011(4) 0.0395(16) Uani 1 1 d .
C9 C -0.0208(6) 0.8680(9) -0.0446(7) 0.095(4) Uani 1 1 d .
H9A H -0.0306 0.8579 -0.0071 0.142 Uiso 1 1 calc R
H9B H -0.0443 0.8206 -0.0721 0.142 Uiso 1 1 calc R
H9C H -0.0375 0.9292 -0.0594 0.142 Uiso 1 1 calc R
N1 N 0.3078(3) 0.7271(4) 0.0880(2) 0.0329(12) Uani 1 1 d .
N2 N 0.2953(3) 0.6514(4) 0.1210(3) 0.0371(13) Uani 1 1 d .
N3 N 0.3707(4) 0.7463(5) 0.1807(3) 0.0509(17) Uani 1 1 d .
N4 N 0.3354(5) 0.6063(6) 0.2240(3) 0.061(2) Uani 1 1 d .
H4A H 0.2975 0.5694 0.2152 0.091 Uiso 1 1 calc R
H4B H 0.3358 0.6407 0.2558 0.091 Uiso 1 1 calc R
H4C H 0.3741 0.5708 0.2314 0.091 Uiso 1 1 calc R
N5 N 0.2686(3) 0.6093(4) -0.0243(2) 0.0307(12) Uani 1 1 d .
N6 N 0.2625(3) 0.5346(4) 0.0109(3) 0.0325(12) Uani 1 1 d .
N7 N 0.2912(3) 0.4838(5) -0.0671(3) 0.0424(14) Uani 1 1 d .
N8 N 0.2734(4) 0.3671(4) 0.0014(3) 0.0497(16) Uani 1 1 d .
H8A H 0.2291 0.3467 -0.0094 0.074 Uiso 1 1 calc R
H8B H 0.2894 0.3656 0.0407 0.074 Uiso 1 1 calc R
H8C H 0.3001 0.3301 -0.0143 0.074 Uiso 1 1 calc R
N9 N 0.1458(3) 0.6291(4) 0.0470(2) 0.0343(12) Uani 1 1 d .
N10 N 0.1535(3) 0.7122(4) 0.0173(2) 0.0329(12) Uani 1 1 d .
N11 N 0.0443(3) 0.7019(5) 0.0207(3) 0.0495(16) Uani 1 1 d .
N12 N 0.0485(4) 0.5554(6) 0.0734(4) 0.064(2) Uani 1 1 d .
H12D H 0.0112 0.5322 0.0467 0.096 Uiso 1 1 calc R
H12E H 0.0348 0.5794 0.1036 0.096 Uiso 1 1 calc R
H12F H 0.0796 0.5095 0.0865 0.096 Uiso 1 1 calc R
Ni1 Ni 0.22795(4) 0.54269(6) 0.08611(4) 0.0331(3) Uani 1 1 d .
Ni2 Ni 0.2500 0.7500 0.0000 0.0270(3) Uani 1 2 d S
O1 O 0.1959(3) 0.5351(4) 0.1649(3) 0.0544(15) Uani 1 1 d .
H1 H 0.2302 0.5240 0.1928 0.082 Uiso 1 1 calc R
O2 O 0.3035(3) 0.4423(4) 0.1283(3) 0.0539(15) Uani 1 1 d .
H2 H 0.3021 0.3971 0.1062 0.081 Uiso 1 1 calc R
O3 O 0.1581(3) 0.4288(4) 0.0549(3) 0.0464(12) Uani 1 1 d .
H3 H 0.1759 0.3797 0.0704 0.070 Uiso 1 1 calc R
S1 S 0.38527(14) 0.88853(18) 0.10514(10) 0.0624(7) Uani 1 1 d .
S2 S 0.30469(14) 0.64796(15) -0.12534(10) 0.0563(6) Uani 1 1 d .
S3 S 0.07196(11) 0.86096(17) -0.03543(13) 0.0624(7) Uani 1 1 d .

loop_
_atom_site_aniso_label
_atom_site_aniso_U_11
_atom_site_aniso_U_22
_atom_site_aniso_U_33
_atom_site_aniso_U_23
_atom_site_aniso_U_13
_atom_site_aniso_U_12
C1 0.039(3) 0.036(4) 0.043(4) 0.014(3) 0.004(3) 0.003(3)
C2 0.078(5) 0.027(4) 0.039(4) 0.018(3) 0.012(4) 0.003(4)
C3 0.101(8) 0.073(8) 0.061(6) -0.016(5) 0.017(5) -0.050(7)
C4 0.053(4) 0.017(3) 0.043(4) 0.001(3) 0.015(3) -0.007(3)
C5 0.036(3) 0.020(3) 0.068(5) 0.016(3) 0.012(3) 0.008(3)
C6 0.157(12) 0.048(6) 0.072(7) -0.006(5) 0.055(8) 0.004(7)
C7 0.051(4) 0.042(4) 0.047(4) -0.001(3) 0.015(3) -0.015(3)
C8 0.037(3) 0.029(4) 0.053(4) 0.010(3) 0.013(3) 0.002(3)
C9 0.065(6) 0.062(7) 0.152(12) 0.052(8) 0.022(7) 0.032(6)
N1 0.042(3) 0.022(3) 0.034(3) 0.002(2) 0.010(2) -0.001(2)
N2 0.047(3) 0.027(3) 0.035(3) 0.009(2) 0.009(2) 0.007(2)
N3 0.055(4) 0.041(4) 0.046(4) 0.000(3) -0.003(3) -0.007(3)
N4 0.070(5) 0.070(5) 0.033(4) 0.016(3) -0.003(3) -0.007(4)
N5 0.037(3) 0.015(2) 0.038(3) 0.003(2) 0.008(2) 0.006(2)
N6 0.032(3) 0.020(3) 0.042(3) 0.004(2) 0.004(2) -0.003(2)
N7 0.047(3) 0.029(3) 0.054(4) 0.006(3) 0.019(3) 0.006(3)
N8 0.060(4) 0.018(3) 0.068(4) 0.003(3) 0.012(3) -0.001(3)
N9 0.040(3) 0.027(3) 0.036(3) 0.012(2) 0.010(2) -0.002(2)
N10 0.040(3) 0.023(3) 0.035(3) 0.002(2) 0.009(2) 0.002(2)
N11 0.032(3) 0.042(4) 0.072(5) 0.008(3) 0.010(3) 0.000(3)
N12 0.042(4) 0.055(5) 0.100(6) 0.025(4) 0.027(4) -0.004(3)
Ni1 0.0390(5) 0.0228(5) 0.0358(5) 0.0054(3) 0.0069(4) 0.0004(3)
Ni2 0.0315(6) 0.0184(6) 0.0293(6) 0.0036(4) 0.0051(4) 0.0004(4)
O1 0.076(4) 0.043(3) 0.046(3) 0.008(3) 0.018(3) -0.008(3)
O2 0.057(3) 0.029(3) 0.070(4) 0.021(3) 0.007(3) 0.008(2)
O3 0.049(3) 0.031(3) 0.056(3) 0.006(2) 0.009(2) -0.005(2)
S1 0.0798(15) 0.0465(13) 0.0519(13) 0.0056(10) 0.0021(10) -0.0259(11)
S2 0.0948(17) 0.0295(10) 0.0564(13) 0.0020(9) 0.0405(12) -0.0016(10)
S3 0.0425(10) 0.0422(12) 0.0984(18) 0.0290(12) 0.0122(10) 0.0095(9)

loop_
_atom_type_symbol
_atom_type_description
_atom_type_scat_dispersion_real
_atom_type_scat_dispersion_imag
_atom_type_scat_source
C C 0.0033 0.0016 'International Tables Vol C Tables 4.2.6.8 and 6.1.1.4'
H H 0.0000 0.0000 'International Tables Vol C Tables 4.2.6.8 and 6.1.1.4'
N N 0.0061 0.0033 'International Tables Vol C Tables 4.2.6.8 and 6.1.1.4'
O O 0.0106 0.0060 'International Tables Vol C Tables 4.2.6.8 and 6.1.1.4'
S S 0.1246 0.1234 'International Tables Vol C Tables 4.2.6.8 and 6.1.1.4'
Ni Ni 0.3393 1.1124 'International Tables Vol C Tables 4.2.6.8 and 6.1.1.4'

loop_
_geom_angle_atom_site_label_1
_geom_angle_atom_site_label_2
_geom_angle_atom_site_label_3
_geom_angle
_geom_angle_site_symmetry_1
_geom_angle_site_symmetry_3
N1 C1 N3 110.0(6) . .
N1 C1 S1 127.3(6) . .
N3 C1 S1 122.7(6) . .
N2 C2 N3 111.4(6) . .
N2 C2 N4 124.8(8) . .
N3 C2 N4 123.7(8) . .
N5 C4 N7 109.4(6) . .
N5 C4 S2 126.4(5) . .
N7 C4 S2 124.2(6) . .
N7 C5 N8 126.9(7) . .
N7 C5 N6 108.7(6) . .
N8 C5 N6 124.4(7) . .
N9 C7 N11 111.1(7) . .
N9 C7 N12 125.6(8) . .
N11 C7 N12 123.3(7) . .
N10 C8 N11 108.9(6) . .
N10 C8 S3 125.5(5) . .
N11 C8 S3 125.4(6) . .
C1 N1 N2 108.0(6) . .
C1 N1 Ni2 128.7(5) . .
N2 N1 Ni2 122.7(4) . .
C2 N2 N1 106.5(6) . .
C2 N2 Ni1 130.0(5) . .
N1 N2 Ni1 123.5(4) . .
C2 N3 C1 104.1(6) . .
C4 N5 N6 109.4(5) . .
C4 N5 Ni2 129.8(5) . .
N6 N5 Ni2 120.8(4) . .
C5 N6 N5 105.4(5) . .
C5 N6 Ni1 128.9(5) . .
N5 N6 Ni1 125.4(4) . .
C5 N7 C4 107.1(6) . .
C7 N9 N10 106.0(6) . .
C7 N9 Ni1 130.4(5) . .
N10 N9 Ni1 123.4(4) . .
C8 N10 N9 107.2(5) . .
C8 N10 Ni2 130.5(5) . .
N9 N10 Ni2 122.2(4) . .
C7 N11 C8 106.8(6) . .
N9 Ni1 N2 94.5(2) . .
N9 Ni1 N6 93.0(2) . .
N2 Ni1 N6 93.2(2) . .
N9 Ni1 O2 173.1(2) . .
N2 Ni1 O2 91.2(2) . .
N6 Ni1 O2 90.6(2) . .
N9 Ni1 O1 92.1(2) . .
N2 Ni1 O1 90.1(2) . .
N6 Ni1 O1 173.6(2) . .
O2 Ni1 O1 83.9(3) . .
N9 Ni1 O3 86.5(2) . .
N2 Ni1 O3 176.9(2) . .
N6 Ni1 O3 89.7(2) . .
O2 Ni1 O3 87.6(2) . .
O1 Ni1 O3 86.8(2) . .
N1 Ni2 N1 180.0(3) 7_565 .
N1 Ni2 N10 92.8(2) 7_565 7_565
N1 Ni2 N10 87.2(2) . 7_565
N1 Ni2 N10 87.2(2) 7_565 .
N1 Ni2 N10 92.8(2) . .
N10 Ni2 N10 180.0(3) 7_565 .
N1 Ni2 N5 91.8(2) 7_565 7_565
N1 Ni2 N5 88.2(2) . 7_565
N10 Ni2 N5 92.4(2) 7_565 7_565
N10 Ni2 N5 87.6(2) . 7_565
N1 Ni2 N5 88.2(2) 7_565 .
N1 Ni2 N5 91.8(2) . .
N10 Ni2 N5 87.6(2) 7_565 .
N10 Ni2 N5 92.4(2) . .
N5 Ni2 N5 180.0(3) 7_565 .
C1 S1 C3 103.2(5) . .
C6 S2 C4 104.0(5) . .
C8 S3 C9 100.3(4) . .

loop_
_geom_bond_atom_site_label_1
_geom_bond_atom_site_label_2
_geom_bond_distance
_geom_bond_site_symmetry_2
C1 N1 1.299(10) .
C1 N3 1.401(10) .
C1 S1 1.729(8) .
C2 N2 1.328(10) .
C2 N3 1.340(11) .
C2 N4 1.401(10) .
C3 S1 1.751(10) .
C4 N5 1.279(9) .
C4 N7 1.354(9) .
C4 S2 1.748(7) .
C5 N7 1.326(10) .
C5 N8 1.357(9) .
C5 N6 1.358(10) .
C6 S2 1.719(11) .
C7 N9 1.311(10) .
C7 N11 1.341(11) .
C7 N12 1.396(10) .
C8 N10 1.336(9) .
C8 N11 1.342(10) .
C8 S3 1.735(7) .
C9 S3 1.786(12) .
N1 N2 1.384(8) .
N1 Ni2 2.098(6) .
N2 Ni1 2.055(6) .
N5 N6 1.368(8) .
N5 Ni2 2.134(5) .
N6 Ni1 2.059(6) .
N9 N10 1.397(8) .
N9 Ni1 2.041(6) .
N10 Ni2 2.119(5) .
Ni1 O2 2.104(5) .
Ni1 O1 2.112(6) .
Ni1 O3 2.120(5) .
Ni2 N1 2.098(6) 7_565
Ni2 N10 2.119(6) 7_565
Ni2 N5 2.134(5) 7_565

loop_
_platon_squeeze_void_nr
_platon_squeeze_void_average_x
_platon_squeeze_void_average_y
_platon_squeeze_void_average_z
_platon_squeeze_void_volume
_platon_squeeze_void_count_electrons
_platon_squeeze_void_content
1 0.052 -0.010 0.250 1295 744 ' '
2 0.070 -0.004 0.750 1294 757 ' '
